data_4087722
loop_
_publ_author_name
'Cowie, Bradley E.'
'Emslie, David J. H.'

_publ_section_title
;
 Nickel and Palladium Complexes of Ferrocene-Backbone Bisphosphine-Borane
 and Trisphosphine Ligands
;
_journal_issue 16
_journal_name_full Organometallics
_journal_page_first 4093
_journal_paper_doi 10.1021/acs.organomet.5b00539
_journal_volume 34
_journal_year 2015
_chemical_formula_moiety 'C44 H41 B Fe Ni P2, 0.7(C7 H8)'
_chemical_formula_sum 'C48.9 H46.6 B Fe Ni P2'
_chemical_formula_weight 821.588
_chemical_name_common '[Ni(FcPPB)]'
_chemical_name_systematic
;
 brad42
;
_space_group_IT_number 14
_space_group_name_Hall '-P 2yn'
_space_group_name_H-M_alt 'P 1 21/n 1'
_symmetry_cell_setting monoclinic
_symmetry_space_group_name_Hall '-P 2yn'
_symmetry_space_group_name_H-M 'P 1 21/n 1'
_atom_sites_solution_hydrogens geom
_atom_sites_solution_primary direct
_atom_sites_solution_secondary difmap
_cell_angle_alpha 90
_cell_angle_beta 99.260(5)
_cell_angle_gamma 90
_cell_formula_units_Z 4
_cell_length_a 10.051(3)
_cell_length_b 19.984(5)
_cell_length_c 19.267(5)
_cell_measurement_reflns_used 2867
_cell_measurement_temperature 100(2)
_cell_measurement_theta_max 23.558
_cell_measurement_theta_min 2.292
_cell_volume 3819.5(18)
_computing_cell_refinement 'Bruker SMART'
_computing_data_collection 'Bruker SMART'
_computing_data_reduction 'Bruker SAINT'
_computing_molecular_graphics 'Ortep-3 for Windows (Farrugia, 1997)'
_computing_publication_material 'WinGX publication routines (Farrugia, 1999)'
_computing_structure_refinement 'SHELXL-97 (Sheldrick, 2008)'
_computing_structure_solution 'Bruker SHELXTL'
_diffrn_ambient_temperature 100(2)
_diffrn_measured_fraction_theta_full 0.994
_diffrn_measured_fraction_theta_max 0.994
_diffrn_measurement_device_type 'CCD area detector'
_diffrn_measurement_method 'phi and omega scans'
_diffrn_radiation_monochromator graphite
_diffrn_radiation_type MoK\a
_diffrn_radiation_wavelength 0.71073
_diffrn_reflns_av_R_equivalents 0.0911
_diffrn_reflns_av_unetI/netI 0.0814
_diffrn_reflns_limit_h_max 12
_diffrn_reflns_limit_h_min -12
_diffrn_reflns_limit_k_max 19
_diffrn_reflns_limit_k_min -25
_diffrn_reflns_limit_l_max 19
_diffrn_reflns_limit_l_min -24
_diffrn_reflns_number 35960
_diffrn_reflns_theta_full 26.49
_diffrn_reflns_theta_max 26.49
_diffrn_reflns_theta_min 1.48
_exptl_absorpt_coefficient_mu 0.992
_exptl_absorpt_correction_T_max 1.0000
_exptl_absorpt_correction_T_min 0.8548
_exptl_absorpt_correction_type numerical
_exptl_absorpt_process_details SADABS
_exptl_crystal_colour red
_exptl_crystal_density_diffrn 1.421
_exptl_crystal_density_method 'not measured'
_exptl_crystal_description rod
_exptl_crystal_F_000 1696
_exptl_crystal_size_max 0.19
_exptl_crystal_size_mid 0.04
_exptl_crystal_size_min 0.04
_platon_squeeze_details
;
;
_refine_diff_density_max 0.5
_refine_diff_density_min -0.406
_refine_diff_density_rms 0.101
_refine_ls_extinction_method none
_refine_ls_goodness_of_fit_ref 1.08
_refine_ls_hydrogen_treatment constr
_refine_ls_matrix_type full
_refine_ls_number_parameters 442
_refine_ls_number_reflns 7868
_refine_ls_number_restraints 0
_refine_ls_restrained_S_all 1.08
_refine_ls_R_factor_all 0.0862
_refine_ls_R_factor_gt 0.0607
_refine_ls_shift/su_max 0.001
_refine_ls_shift/su_mean 0
_refine_ls_structure_factor_coef Fsqd
_refine_ls_weighting_details 'calc w=1/[\s^2^(Fo^2^)+(0.0561P)^2^+0.4918P] where P=(Fo^2^+2Fc^2^)/3'
_refine_ls_weighting_scheme calc
_refine_ls_wR_factor_gt 0.124
_refine_ls_wR_factor_ref 0.1353
_reflns_number_gt 5983
_reflns_number_total 7868
_reflns_threshold_expression >2\s(I)
_cod_data_source_file om5b00539_si_002.cif
_cod_data_source_block brad42
_cod_original_cell_volume 3819.6(17)
_cod_original_sg_symbol_H-M 'P 21/n'
_cod_database_code 4087722

loop_
_symmetry_equiv_pos_as_xyz
'x, y, z'
'-x+1/2, y+1/2, -z+1/2'
'-x, -y, -z'
'x-1/2, -y-1/2, z-1/2'

loop_
_atom_site_label
_atom_site_type_symbol
_atom_site_fract_x
_atom_site_fract_y
_atom_site_fract_z
_atom_site_U_iso_or_equiv
_atom_site_adp_type
_atom_site_occupancy
_atom_site_symmetry_multiplicity
_atom_site_calc_flag
_atom_site_refinement_flags
Ni1 Ni 0.93993(5) 0.20586(2) 0.79996(3) 0.01481(13) Uani 1 1 d .
Fe1 Fe 1.29939(6) 0.17868(3) 0.93618(3) 0.01933(15) Uani 1 1 d .
P2 P 1.13008(10) 0.24710(5) 0.78313(5) 0.0149(2) Uani 1 1 d .
P1 P 0.98247(11) 0.11867(5) 0.86876(5) 0.0162(2) Uani 1 1 d .
C6 C 1.2631(4) 0.24950(18) 0.8587(2) 0.0188(9) Uani 1 1 d .
C10 C 1.2376(4) 0.27510(18) 0.9251(2) 0.0213(9) Uani 1 1 d .
H10 H 1.1537 0.2917 0.9345 0.026 Uiso 1 1 calc R
C2 C 1.2642(4) 0.08234(18) 0.9036(2) 0.0211(9) Uani 1 1 d .
H2 H 1.27 0.0651 0.8582 0.025 Uiso 1 1 calc R
C15 C 0.9799(4) -0.08541(19) 0.8406(2) 0.0237(9) Uani 1 1 d .
H15 H 1.0055 -0.1243 0.8678 0.028 Uiso 1 1 calc R
C11 C 0.9602(4) 0.03491(18) 0.8313(2) 0.0194(9) Uani 1 1 d .
C27 C 1.1085(4) 0.33436(17) 0.75367(19) 0.0164(8) Uani 1 1 d .
B1 B 0.8706(5) 0.3107(2) 0.7808(2) 0.0185(10) Uani 1 1 d .
C5 C 1.1843(5) 0.12915(19) 0.9974(2) 0.0242(10) Uani 1 1 d .
H5 H 1.1266 0.1493 1.0259 0.029 Uiso 1 1 calc R
C3 C 1.3716(5) 0.08511(19) 0.9615(3) 0.0295(11) Uani 1 1 d .
H3 H 1.4615 0.0705 0.9612 0.035 Uiso 1 1 calc R
C17 C 0.8753(4) 0.12253(19) 0.9362(2) 0.0202(9) Uani 1 1 d .
C22 C 0.8011(4) 0.0697(2) 0.9568(2) 0.0265(10) Uani 1 1 d .
H22 H 0.8021 0.0273 0.9345 0.032 Uiso 1 1 calc R
C12 C 0.9076(4) 0.02850(18) 0.7605(2) 0.0186(9) Uani 1 1 d .
H12 H 0.8833 0.0673 0.7329 0.022 Uiso 1 1 calc R
C4 C 1.3216(5) 0.1134(2) 1.0193(2) 0.0300(11) Uani 1 1 d .
H4 H 1.3715 0.1205 1.0649 0.036 Uiso 1 1 calc R
C9 C 1.3595(5) 0.2714(2) 0.9745(2) 0.0292(11) Uani 1 1 d .
H9 H 1.3715 0.2854 1.0222 0.035 Uiso 1 1 calc R
C39 C 0.8547(4) 0.34009(17) 0.8570(2) 0.0187(9) Uani 1 1 d .
C23 C 1.1994(4) 0.20415(19) 0.7102(2) 0.0224(9) Uani 1 1 d .
C34 C 0.7282(4) 0.20307(18) 0.7833(2) 0.0213(9) Uani 1 1 d .
H34 H 0.7436 0.2047 0.8332 0.026 Uiso 1 1 calc R
C44 C 0.9581(5) 0.37984(19) 0.8960(2) 0.0266(10) Uani 1 1 d .
H44 H 1.0394 0.3867 0.8778 0.032 Uiso 1 1 calc R
C14 C 0.9265(4) -0.09104(19) 0.7700(2) 0.0240(9) Uani 1 1 d .
H14 H 0.9148 -0.1341 0.7491 0.029 Uiso 1 1 calc R
C33 C 0.7788(4) 0.25622(18) 0.7441(2) 0.0196(9) Uani 1 1 d .
C1 C 1.1463(4) 0.10972(17) 0.9252(2) 0.0178(9) Uani 1 1 d .
C29 C 0.9450(5) 0.4199(2) 0.7166(2) 0.0257(10) Uani 1 1 d .
H29 H 0.8543 0.4352 0.7075 0.031 Uiso 1 1 calc R
C13 C 0.8900(4) -0.0351(2) 0.7296(2) 0.0259(10) Uani 1 1 d .
H13 H 0.8533 -0.0395 0.6812 0.031 Uiso 1 1 calc R
C19 C 0.7911(5) 0.1936(2) 1.0205(2) 0.0303(11) Uani 1 1 d .
H19 H 0.7869 0.2363 1.0418 0.036 Uiso 1 1 calc R
C24 C 1.0835(5) 0.2052(2) 0.6460(2) 0.0282(10) Uani 1 1 d .
H24A H 1.0606 0.2516 0.6328 0.042 Uiso 1 1 calc R
H24B H 1.0042 0.1825 0.6585 0.042 Uiso 1 1 calc R
H24C H 1.1129 0.182 0.6063 0.042 Uiso 1 1 calc R
C16 C 0.9956(4) -0.02261(19) 0.8710(2) 0.0225(9) Uani 1 1 d .
H16 H 1.0309 -0.0186 0.9197 0.027 Uiso 1 1 calc R
C32 C 1.2116(4) 0.37716(19) 0.7433(2) 0.0220(9) Uani 1 1 d .
H32 H 1.3029 0.3631 0.7538 0.026 Uiso 1 1 calc R
C37 C 0.6791(5) 0.1955(2) 0.6367(3) 0.0330(11) Uani 1 1 d .
H37 H 0.6596 0.1938 0.5868 0.04 Uiso 1 1 calc R
C40 C 0.7368(4) 0.33425(18) 0.8871(2) 0.0208(9) Uani 1 1 d .
H40 H 0.664 0.3085 0.8632 0.025 Uiso 1 1 calc R
C30 C 1.0465(5) 0.4609(2) 0.7023(2) 0.0293(11) Uani 1 1 d .
H30 H 1.0252 0.5037 0.6819 0.035 Uiso 1 1 calc R
C28 C 0.9738(4) 0.35521(18) 0.7447(2) 0.0190(9) Uani 1 1 d .
C8 C 1.4584(5) 0.2433(2) 0.9397(2) 0.0296(11) Uani 1 1 d .
H8 H 1.5493 0.2349 0.9602 0.035 Uiso 1 1 calc R
C35 C 0.6557(4) 0.1483(2) 0.7484(2) 0.0271(10) Uani 1 1 d .
H35 H 0.6236 0.1139 0.7754 0.033 Uiso 1 1 calc R
C20 C 0.7201(5) 0.1401(2) 1.0422(2) 0.0321(11) Uani 1 1 d .
H20 H 0.6684 0.1457 1.0789 0.038 Uiso 1 1 calc R
C18 C 0.8670(4) 0.1847(2) 0.9685(2) 0.0246(10) Uani 1 1 d .
H18 H 0.9153 0.2216 0.9539 0.03 Uiso 1 1 calc R
C21 C 0.7252(5) 0.0791(2) 1.0103(2) 0.0314(11) Uani 1 1 d .
H21 H 0.676 0.0426 1.025 0.038 Uiso 1 1 calc R
C31 C 1.1801(5) 0.4406(2) 0.7174(2) 0.0276(10) Uani 1 1 d .
H31 H 1.2501 0.4704 0.71 0.033 Uiso 1 1 calc R
C43 C 0.9438(5) 0.4087(2) 0.9593(3) 0.0382(12) Uani 1 1 d .
H43 H 1.0158 0.4343 0.9842 0.046 Uiso 1 1 calc R
C41 C 0.7226(5) 0.3642(2) 0.9494(2) 0.0284(10) Uani 1 1 d .
H41 H 0.64 0.3596 0.967 0.034 Uiso 1 1 calc R
C38 C 0.7522(4) 0.2472(2) 0.6685(2) 0.0251(10) Uani 1 1 d .
H38 H 0.7877 0.279 0.6398 0.03 Uiso 1 1 calc R
C42 C 0.8262(5) 0.4009(2) 0.9871(2) 0.0341(11) Uani 1 1 d .
H42 H 0.817 0.4204 1.0311 0.041 Uiso 1 1 calc R
C26 C 1.2325(5) 0.13119(19) 0.7288(2) 0.0291(10) Uani 1 1 d .
H26A H 1.1534 0.1093 0.7425 0.044 Uiso 1 1 calc R
H26B H 1.3078 0.1291 0.768 0.044 Uiso 1 1 calc R
H26C H 1.2577 0.1082 0.6879 0.044 Uiso 1 1 calc R
C36 C 0.6315(5) 0.1443(2) 0.6767(3) 0.0362(12) Uani 1 1 d .
H36 H 0.5832 0.1074 0.654 0.043 Uiso 1 1 calc R
C25 C 1.3233(5) 0.2380(2) 0.6890(2) 0.0297(10) Uani 1 1 d .
H25A H 1.3024 0.2849 0.6769 0.045 Uiso 1 1 calc R
H25B H 1.3486 0.2149 0.6482 0.045 Uiso 1 1 calc R
H25C H 1.3984 0.2359 0.7283 0.045 Uiso 1 1 calc R
C7 C 1.4008(4) 0.2293(2) 0.8689(2) 0.0232(9) Uani 1 1 d .
H7 H 1.4463 0.2099 0.8343 0.028 Uiso 1 1 calc R

loop_
_atom_site_aniso_label
_atom_site_aniso_U_11
_atom_site_aniso_U_22
_atom_site_aniso_U_33
_atom_site_aniso_U_23
_atom_site_aniso_U_13
_atom_site_aniso_U_12
Ni1 0.0137(3) 0.0142(2) 0.0165(3) 0.00216(19) 0.0021(2) -0.0007(2)
Fe1 0.0180(3) 0.0171(3) 0.0209(3) 0.0019(2) -0.0030(3) -0.0021(2)
P2 0.0140(5) 0.0153(5) 0.0158(5) 0.0009(4) 0.0037(4) -0.0004(4)
P1 0.0167(6) 0.0138(5) 0.0176(5) 0.0014(4) 0.0016(4) -0.0014(4)
C6 0.022(2) 0.0156(18) 0.018(2) -0.0009(15) 0.0002(17) -0.0019(16)
C10 0.025(2) 0.0157(18) 0.021(2) -0.0031(15) -0.0004(18) -0.0020(17)
C2 0.020(2) 0.0170(19) 0.025(2) -0.0005(16) 0.0012(19) -0.0001(16)
C15 0.021(2) 0.0173(19) 0.033(3) 0.0018(17) 0.007(2) 0.0008(17)
C11 0.019(2) 0.0147(18) 0.024(2) -0.0019(15) 0.0022(18) -0.0027(16)
C27 0.022(2) 0.0157(18) 0.014(2) 0.0016(14) 0.0098(17) -0.0009(16)
B1 0.017(3) 0.018(2) 0.021(3) 0.0051(17) 0.004(2) 0.0063(18)
C5 0.034(3) 0.022(2) 0.016(2) 0.0079(16) 0.0006(19) -0.0057(19)
C3 0.023(3) 0.0145(19) 0.050(3) 0.0080(19) 0.002(2) 0.0014(17)
C17 0.020(2) 0.022(2) 0.018(2) 0.0071(16) 0.0005(17) 0.0026(17)
C22 0.024(3) 0.021(2) 0.035(3) 0.0085(18) 0.005(2) -0.0029(18)
C12 0.017(2) 0.0186(19) 0.020(2) 0.0021(15) 0.0027(17) -0.0010(16)
C4 0.036(3) 0.025(2) 0.023(2) 0.0123(17) -0.014(2) -0.005(2)
C9 0.039(3) 0.022(2) 0.023(2) -0.0001(17) -0.010(2) -0.010(2)
C39 0.025(2) 0.0114(17) 0.020(2) 0.0040(15) 0.0034(18) 0.0054(16)
C23 0.023(2) 0.022(2) 0.026(2) 0.0014(17) 0.0126(19) 0.0051(18)
C34 0.012(2) 0.0216(19) 0.029(2) 0.0066(17) -0.0013(18) 0.0018(17)
C44 0.027(3) 0.024(2) 0.030(3) -0.0014(18) 0.009(2) 0.0033(19)
C14 0.022(2) 0.0176(19) 0.033(3) -0.0067(17) 0.006(2) -0.0022(17)
C33 0.015(2) 0.0216(19) 0.022(2) 0.0027(16) 0.0008(17) 0.0058(16)
C1 0.020(2) 0.0140(18) 0.019(2) -0.0008(15) 0.0006(17) -0.0020(16)
C29 0.025(3) 0.025(2) 0.027(2) 0.0065(17) 0.004(2) 0.0038(18)
C13 0.022(2) 0.027(2) 0.028(2) -0.0039(18) 0.0007(19) -0.0053(18)
C19 0.036(3) 0.031(2) 0.025(3) 0.0047(18) 0.008(2) 0.009(2)
C24 0.031(3) 0.032(2) 0.022(2) -0.0020(18) 0.006(2) -0.004(2)
C16 0.023(2) 0.025(2) 0.020(2) -0.0018(16) 0.0024(18) -0.0035(18)
C32 0.021(2) 0.022(2) 0.025(2) 0.0008(16) 0.0107(19) -0.0029(17)
C37 0.024(3) 0.044(3) 0.028(3) -0.006(2) -0.006(2) 0.003(2)
C40 0.017(2) 0.021(2) 0.025(2) 0.0061(16) 0.0051(18) 0.0014(17)
C30 0.032(3) 0.0161(19) 0.042(3) 0.0112(18) 0.012(2) 0.0010(18)
C28 0.022(2) 0.0187(19) 0.016(2) 0.0012(15) 0.0035(18) -0.0009(17)
C8 0.021(2) 0.026(2) 0.036(3) 0.0103(19) -0.011(2) -0.0085(19)
C35 0.012(2) 0.025(2) 0.044(3) 0.0048(19) 0.002(2) -0.0015(17)
C20 0.030(3) 0.046(3) 0.021(2) 0.012(2) 0.006(2) 0.010(2)
C18 0.029(3) 0.021(2) 0.023(2) 0.0055(16) 0.003(2) 0.0069(18)
C21 0.024(3) 0.035(2) 0.037(3) 0.015(2) 0.012(2) 0.004(2)
C31 0.025(3) 0.022(2) 0.039(3) 0.0044(18) 0.014(2) -0.0096(18)
C43 0.045(3) 0.028(2) 0.040(3) -0.016(2) 0.003(3) -0.004(2)
C41 0.031(3) 0.026(2) 0.032(3) 0.0049(18) 0.015(2) 0.0030(19)
C38 0.024(2) 0.029(2) 0.022(2) 0.0048(17) 0.0027(19) 0.0061(19)
C42 0.046(3) 0.029(2) 0.029(3) -0.0062(19) 0.012(2) 0.002(2)
C26 0.033(3) 0.025(2) 0.029(3) -0.0073(18) 0.006(2) 0.0050(19)
C36 0.019(3) 0.032(2) 0.054(3) -0.009(2) -0.004(2) 0.002(2)
C25 0.027(3) 0.038(2) 0.027(3) 0.0024(19) 0.013(2) 0.000(2)
C7 0.016(2) 0.026(2) 0.027(2) 0.0074(17) 0.0022(18) -0.0010(17)

loop_
_atom_type_symbol
_atom_type_description
_atom_type_scat_dispersion_real
_atom_type_scat_dispersion_imag
_atom_type_scat_source
C C 0.0033 0.0016 'International Tables Vol C Tables 4.2.6.8 and 6.1.1.4'
H H 0 0 'International Tables Vol C Tables 4.2.6.8 and 6.1.1.4'
B B 0.0013 0.0007 'International Tables Vol C Tables 4.2.6.8 and 6.1.1.4'
P P 0.1023 0.0942 'International Tables Vol C Tables 4.2.6.8 and 6.1.1.4'
Fe Fe 0.3463 0.8444 'International Tables Vol C Tables 4.2.6.8 and 6.1.1.4'
Ni Ni 0.3393 1.1124 'International Tables Vol C Tables 4.2.6.8 and 6.1.1.4'
Cl Cl 0.1484 0.1585 'International Tables Vol C Tables 4.2.6.8 and 6.1.1.4'

loop_
_geom_angle_atom_site_label_1
_geom_angle_atom_site_label_2
_geom_angle_atom_site_label_3
_geom_angle
C33 Ni1 C34 40.59(15)
C33 Ni1 P2 112.14(12)
C34 Ni1 P2 152.73(11)
C33 Ni1 P1 140.07(12)
C34 Ni1 P1 99.54(11)
P2 Ni1 P1 107.71(4)
C33 Ni1 B1 41.57(16)
C34 Ni1 B1 73.55(16)
P2 Ni1 B1 82.88(13)
P1 Ni1 B1 151.33(12)
C10 Fe1 C3 172.03(18)
C10 Fe1 C5 109.29(18)
C3 Fe1 C5 68.22(18)
C10 Fe1 C2 146.22(17)
C3 Fe1 C2 40.87(17)
C5 Fe1 C2 68.46(17)
C10 Fe1 C7 68.74(17)
C3 Fe1 C7 114.32(18)
C5 Fe1 C7 175.34(17)
C2 Fe1 C7 110.63(17)
C10 Fe1 C8 68.18(18)
C3 Fe1 C8 108.94(18)
C5 Fe1 C8 143.16(18)
C2 Fe1 C8 134.55(18)
C7 Fe1 C8 40.67(17)
C10 Fe1 C6 41.38(15)
C3 Fe1 C6 145.50(18)
C5 Fe1 C6 135.04(17)
C2 Fe1 C6 115.26(16)
C7 Fe1 C6 40.77(16)
C8 Fe1 C6 68.57(16)
C10 Fe1 C9 41.00(16)
C3 Fe1 C9 132.16(18)
C5 Fe1 C9 113.13(18)
C2 Fe1 C9 172.53(18)
C7 Fe1 C9 68.39(18)
C8 Fe1 C9 40.06(18)
C6 Fe1 C9 69.19(16)
C10 Fe1 C4 132.93(18)
C3 Fe1 C4 40.42(18)
C5 Fe1 C4 40.41(17)
C2 Fe1 C4 68.33(17)
C7 Fe1 C4 143.98(18)
C8 Fe1 C4 112.92(18)
C6 Fe1 C4 173.82(18)
C9 Fe1 C4 107.82(18)
C10 Fe1 C1 114.58(17)
C3 Fe1 C1 68.92(17)
C5 Fe1 C1 41.14(16)
C2 Fe1 C1 40.84(15)
C7 Fe1 C1 135.27(16)
C8 Fe1 C1 174.79(18)
C6 Fe1 C1 110.29(16)
C9 Fe1 C1 144.84(18)
C4 Fe1 C1 68.80(17)
C6 P2 C27 104.99(17)
C6 P2 C23 107.43(19)
C27 P2 C23 104.05(17)
C6 P2 Ni1 116.56(14)
C27 P2 Ni1 110.26(13)
C23 P2 Ni1 112.57(14)
C17 P1 C11 105.85(18)
C17 P1 C1 99.19(18)
C11 P1 C1 100.78(18)
C17 P1 Ni1 108.56(13)
C11 P1 Ni1 119.44(14)
C1 P1 Ni1 120.46(12)
C7 C6 C10 106.6(4)
C7 C6 P2 132.7(3)
C10 C6 P2 120.6(3)
C7 C6 Fe1 69.4(2)
C10 C6 Fe1 68.5(2)
P2 C6 Fe1 126.1(2)
C9 C10 C6 108.5(4)
C9 C10 Fe1 70.4(2)
C6 C10 Fe1 70.1(2)
C3 C2 C1 108.5(4)
C3 C2 Fe1 69.5(2)
C1 C2 Fe1 70.1(2)
C14 C15 C16 119.4(4)
C12 C11 C16 119.1(3)
C12 C11 P1 118.5(3)
C16 C11 P1 122.3(3)
C32 C27 C28 122.0(3)
C32 C27 P2 125.3(3)
C28 C27 P2 112.6(3)
C33 B1 C28 125.4(4)
C33 B1 C39 122.7(4)
C28 B1 C39 111.0(3)
C33 B1 Ni1 63.5(2)
C28 B1 Ni1 112.8(3)
C39 B1 Ni1 105.4(2)
C4 C5 C1 108.9(4)
C4 C5 Fe1 70.3(2)
C1 C5 Fe1 70.0(2)
C4 C3 C2 108.2(4)
C4 C3 Fe1 70.3(2)
C2 C3 Fe1 69.6(2)
C22 C17 C18 118.4(4)
C22 C17 P1 125.4(3)
C18 C17 P1 116.1(3)
C17 C22 C21 119.5(4)
C11 C12 C13 120.2(4)
C5 C4 C3 108.0(4)
C5 C4 Fe1 69.3(2)
C3 C4 Fe1 69.3(2)
C8 C9 C10 107.5(4)
C8 C9 Fe1 69.9(2)
C10 C9 Fe1 68.6(2)
C40 C39 C44 114.9(4)
C40 C39 B1 124.0(4)
C44 C39 B1 120.9(4)
C26 C23 C25 109.2(3)
C26 C23 C24 107.9(3)
C25 C23 C24 108.6(3)
C26 C23 P2 110.8(3)
C25 C23 P2 114.5(3)
C24 C23 P2 105.6(3)
C35 C34 C33 121.0(4)
C35 C34 Ni1 121.5(3)
C33 C34 Ni1 68.1(2)
C43 C44 C39 122.0(4)
C13 C14 C15 121.0(4)
C34 C33 C38 114.3(4)
C34 C33 B1 121.3(4)
C38 C33 B1 123.7(4)
C34 C33 Ni1 71.3(2)
C38 C33 Ni1 117.9(3)
B1 C33 Ni1 74.9(2)
C2 C1 C5 106.4(4)
C2 C1 P1 125.0(3)
C5 C1 P1 128.6(3)
C2 C1 Fe1 69.1(2)
C5 C1 Fe1 68.9(2)
P1 C1 Fe1 125.73(19)
C30 C29 C28 120.7(4)
C14 C13 C12 119.4(4)
C18 C19 C20 119.7(4)
C15 C16 C11 120.8(4)
C31 C32 C27 119.2(4)
C38 C37 C36 120.8(4)
C41 C40 C39 122.6(4)
C29 C30 C31 120.6(4)
C27 C28 C29 117.0(4)
C27 C28 B1 117.4(3)
C29 C28 B1 124.4(4)
C9 C8 C7 109.0(4)
C9 C8 Fe1 70.0(2)
C7 C8 Fe1 69.5(2)
C36 C35 C34 121.2(4)
C21 C20 C19 119.6(4)
C19 C18 C17 121.5(4)
C20 C21 C22 121.2(4)
C32 C31 C30 120.2(4)
C44 C43 C42 120.9(5)
C40 C41 C42 121.1(4)
C37 C38 C33 123.3(4)
C41 C42 C43 118.3(4)
C35 C36 C37 119.3(4)
C8 C7 C6 108.3(4)
C8 C7 Fe1 69.9(2)
C6 C7 Fe1 69.8(2)

loop_
_geom_bond_atom_site_label_1
_geom_bond_atom_site_label_2
_geom_bond_distance
Ni1 C33 2.058(4)
Ni1 C34 2.101(4)
Ni1 P2 2.1533(12)
Ni1 P1 2.1894(11)
Ni1 B1 2.220(4)
Fe1 C10 2.025(4)
Fe1 C3 2.036(4)
Fe1 C5 2.037(4)
Fe1 C2 2.038(4)
Fe1 C7 2.042(4)
Fe1 C8 2.047(4)
Fe1 C6 2.047(4)
Fe1 C9 2.049(4)
Fe1 C4 2.050(4)
Fe1 C1 2.051(4)
P2 C6 1.812(4)
P2 C27 1.836(4)
P2 C23 1.874(4)
P1 C17 1.818(4)
P1 C11 1.822(4)
P1 C1 1.830(4)
C6 C7 1.424(6)
C6 C10 1.439(5)
C10 C9 1.427(6)
C2 C3 1.423(6)
C2 C1 1.427(6)
C15 C14 1.383(6)
C15 C16 1.384(5)
C11 C12 1.387(5)
C11 C16 1.395(5)
C27 C32 1.383(5)
C27 C28 1.400(6)
B1 C33 1.526(6)
B1 C28 1.607(6)
B1 C39 1.614(6)
C5 C4 1.412(6)
C5 C1 1.437(5)
C3 C4 1.412(6)
C17 C22 1.387(5)
C17 C18 1.398(5)
C22 C21 1.391(6)
C12 C13 1.402(5)
C9 C8 1.403(7)
C39 C40 1.406(6)
C39 C44 1.422(6)
C23 C26 1.526(5)
C23 C25 1.530(6)
C23 C24 1.556(6)
C34 C35 1.423(6)
C34 C33 1.443(5)
C44 C43 1.377(6)
C14 C13 1.378(6)
C33 C38 1.449(6)
C29 C30 1.370(6)
C29 C28 1.414(5)
C19 C18 1.366(6)
C19 C20 1.386(6)
C32 C31 1.380(5)
C37 C38 1.354(6)
C37 C36 1.412(7)
C40 C41 1.369(6)
C30 C31 1.389(6)
C8 C7 1.421(6)
C35 C36 1.365(7)
C20 C21 1.370(6)
C43 C42 1.383(7)
C41 C42 1.382(6)

loop_
_geom_torsion_atom_site_label_1
_geom_torsion_atom_site_label_2
_geom_torsion_atom_site_label_3
_geom_torsion_atom_site_label_4
_geom_torsion
C33 Ni1 P2 C6 142.35(18)
C34 Ni1 P2 C6 142.3(3)
P1 Ni1 P2 C6 -40.46(14)
B1 Ni1 P2 C6 112.20(18)
C33 Ni1 P2 C27 22.83(18)
C34 Ni1 P2 C27 22.8(3)
P1 Ni1 P2 C27 -159.98(13)
B1 Ni1 P2 C27 -7.32(18)
C33 Ni1 P2 C23 -92.87(19)
C34 Ni1 P2 C23 -92.9(3)
P1 Ni1 P2 C23 84.32(15)
B1 Ni1 P2 C23 -123.02(19)
C33 Ni1 P1 C17 -49.2(2)
C34 Ni1 P1 C17 -46.41(19)
P2 Ni1 P1 C17 134.87(15)
B1 Ni1 P1 C17 26.7(3)
C33 Ni1 P1 C11 72.2(2)
C34 Ni1 P1 C11 74.9(2)
P2 Ni1 P1 C11 -103.77(16)
B1 Ni1 P1 C11 148.0(3)
C33 Ni1 P1 C1 -162.3(2)
C34 Ni1 P1 C1 -159.54(19)
P2 Ni1 P1 C1 21.74(15)
B1 Ni1 P1 C1 -86.5(3)
C27 P2 C6 C7 -106.4(4)
C23 P2 C6 C7 4.0(4)
Ni1 P2 C6 C7 131.3(4)
C27 P2 C6 C10 74.4(3)
C23 P2 C6 C10 -175.3(3)
Ni1 P2 C6 C10 -47.9(3)
C27 P2 C6 Fe1 158.9(2)
C23 P2 C6 Fe1 -90.7(3)
Ni1 P2 C6 Fe1 36.6(3)
C10 Fe1 C6 C7 118.5(3)
C3 Fe1 C6 C7 -55.0(4)
C5 Fe1 C6 C7 -177.0(3)
C2 Fe1 C6 C7 -92.8(3)
C8 Fe1 C6 C7 37.6(3)
C9 Fe1 C6 C7 80.6(3)
C1 Fe1 C6 C7 -137.0(2)
C3 Fe1 C6 C10 -173.4(3)
C5 Fe1 C6 C10 64.6(3)
C2 Fe1 C6 C10 148.7(2)
C7 Fe1 C6 C10 -118.5(3)
C8 Fe1 C6 C10 -80.9(3)
C9 Fe1 C6 C10 -37.8(2)
C1 Fe1 C6 C10 104.6(3)
C10 Fe1 C6 P2 -113.0(4)
C3 Fe1 C6 P2 73.6(4)
C5 Fe1 C6 P2 -48.4(4)
C2 Fe1 C6 P2 35.7(3)
C7 Fe1 C6 P2 128.5(4)
C8 Fe1 C6 P2 166.1(3)
C9 Fe1 C6 P2 -150.8(3)
C1 Fe1 C6 P2 -8.4(3)
C7 C6 C10 C9 1.0(4)
P2 C6 C10 C9 -179.6(3)
Fe1 C6 C10 C9 60.2(3)
C7 C6 C10 Fe1 -59.2(3)
P2 C6 C10 Fe1 120.2(3)
C5 Fe1 C10 C9 103.4(3)
C2 Fe1 C10 C9 -176.8(3)
C7 Fe1 C10 C9 -81.1(3)
C8 Fe1 C10 C9 -37.2(3)
C6 Fe1 C10 C9 -119.1(4)
C4 Fe1 C10 C9 64.3(3)
C1 Fe1 C10 C9 147.6(3)
C5 Fe1 C10 C6 -137.5(2)
C2 Fe1 C10 C6 -57.6(4)
C7 Fe1 C10 C6 38.0(2)
C8 Fe1 C10 C6 81.9(3)
C9 Fe1 C10 C6 119.1(4)
C4 Fe1 C10 C6 -176.5(3)
C1 Fe1 C10 C6 -93.3(3)
C10 Fe1 C2 C3 -174.0(3)
C5 Fe1 C2 C3 -81.2(3)
C7 Fe1 C2 C3 103.7(3)
C8 Fe1 C2 C3 63.8(3)
C6 Fe1 C2 C3 147.9(3)
C4 Fe1 C2 C3 -37.6(3)
C1 Fe1 C2 C3 -119.8(4)
C10 Fe1 C2 C1 -54.2(4)
C3 Fe1 C2 C1 119.8(4)
C5 Fe1 C2 C1 38.6(2)
C7 Fe1 C2 C1 -136.5(2)
C8 Fe1 C2 C1 -176.4(2)
C6 Fe1 C2 C1 -92.3(3)
C4 Fe1 C2 C1 82.2(3)
C17 P1 C11 C12 118.2(3)
C1 P1 C11 C12 -138.9(3)
Ni1 P1 C11 C12 -4.5(4)
C17 P1 C11 C16 -62.5(4)
C1 P1 C11 C16 40.4(4)
Ni1 P1 C11 C16 174.8(3)
C6 P2 C27 C32 48.4(4)
C23 P2 C27 C32 -64.3(4)
Ni1 P2 C27 C32 174.7(3)
C6 P2 C27 C28 -129.4(3)
C23 P2 C27 C28 117.9(3)
Ni1 P2 C27 C28 -3.1(3)
C34 Ni1 B1 C33 -30.6(2)
P2 Ni1 B1 C33 135.5(2)
P1 Ni1 B1 C33 -110.3(3)
C33 Ni1 B1 C28 -119.5(4)
C34 Ni1 B1 C28 -150.1(3)
P2 Ni1 B1 C28 16.0(3)
P1 Ni1 B1 C28 130.3(3)
C33 Ni1 B1 C39 119.3(4)
C34 Ni1 B1 C39 88.6(3)
P2 Ni1 B1 C39 -105.2(3)
P1 Ni1 B1 C39 9.0(5)
C10 Fe1 C5 C4 -134.6(3)
C3 Fe1 C5 C4 37.3(3)
C2 Fe1 C5 C4 81.4(3)
C8 Fe1 C5 C4 -55.5(4)
C6 Fe1 C5 C4 -173.8(2)
C9 Fe1 C5 C4 -90.7(3)
C1 Fe1 C5 C4 119.8(4)
C10 Fe1 C5 C1 105.6(2)
C3 Fe1 C5 C1 -82.5(3)
C2 Fe1 C5 C1 -38.3(2)
C8 Fe1 C5 C1 -175.3(3)
C6 Fe1 C5 C1 66.4(3)
C9 Fe1 C5 C1 149.6(2)
C4 Fe1 C5 C1 -119.8(4)
C1 C2 C3 C4 0.6(4)
Fe1 C2 C3 C4 60.0(3)
C1 C2 C3 Fe1 -59.4(3)
C5 Fe1 C3 C4 -37.3(3)
C2 Fe1 C3 C4 -119.1(4)
C7 Fe1 C3 C4 147.0(3)
C8 Fe1 C3 C4 103.4(3)
C6 Fe1 C3 C4 -177.1(3)
C9 Fe1 C3 C4 64.8(4)
C1 Fe1 C3 C4 -81.6(3)
C5 Fe1 C3 C2 81.8(3)
C7 Fe1 C3 C2 -93.9(3)
C8 Fe1 C3 C2 -137.5(3)
C6 Fe1 C3 C2 -58.0(4)
C9 Fe1 C3 C2 -176.1(3)
C4 Fe1 C3 C2 119.1(4)
C1 Fe1 C3 C2 37.5(2)
C11 P1 C17 C22 4.3(4)
C1 P1 C17 C22 -99.8(4)
Ni1 P1 C17 C22 133.6(3)
C11 P1 C17 C18 -174.8(3)
C1 P1 C17 C18 81.2(3)
Ni1 P1 C17 C18 -45.4(3)
C18 C17 C22 C21 -2.4(6)
P1 C17 C22 C21 178.6(3)
C16 C11 C12 C13 0.1(6)
P1 C11 C12 C13 179.5(3)
C1 C5 C4 C3 0.9(4)
Fe1 C5 C4 C3 -58.6(3)
C1 C5 C4 Fe1 59.5(3)
C2 C3 C4 C5 -0.9(4)
Fe1 C3 C4 C5 58.6(3)
C2 C3 C4 Fe1 -59.6(3)
C10 Fe1 C4 C5 66.6(3)
C3 Fe1 C4 C5 -119.8(4)
C2 Fe1 C4 C5 -81.8(3)
C7 Fe1 C4 C5 -177.4(3)
C8 Fe1 C4 C5 147.5(3)
C9 Fe1 C4 C5 105.0(3)
C1 Fe1 C4 C5 -37.8(2)
C10 Fe1 C4 C3 -173.6(3)
C5 Fe1 C4 C3 119.8(4)
C2 Fe1 C4 C3 38.0(3)
C7 Fe1 C4 C3 -57.7(4)
C8 Fe1 C4 C3 -92.7(3)
C9 Fe1 C4 C3 -135.2(3)
C1 Fe1 C4 C3 82.0(3)
C6 C10 C9 C8 -0.7(4)
Fe1 C10 C9 C8 59.3(3)
C6 C10 C9 Fe1 -60.0(3)
C10 Fe1 C9 C8 -119.2(4)
C3 Fe1 C9 C8 66.6(3)
C5 Fe1 C9 C8 147.6(3)
C7 Fe1 C9 C8 -37.2(2)
C6 Fe1 C9 C8 -81.1(3)
C4 Fe1 C9 C8 104.7(3)
C1 Fe1 C9 C8 -177.1(3)
C3 Fe1 C9 C10 -174.1(3)
C5 Fe1 C9 C10 -93.2(3)
C7 Fe1 C9 C10 82.0(3)
C8 Fe1 C9 C10 119.2(4)
C6 Fe1 C9 C10 38.2(2)
C4 Fe1 C9 C10 -136.1(3)
C1 Fe1 C9 C10 -57.9(4)
C33 B1 C39 C40 -19.5(6)
C28 B1 C39 C40 149.9(4)
Ni1 B1 C39 C40 -87.6(4)
C33 B1 C39 C44 166.4(4)
C28 B1 C39 C44 -24.1(5)
Ni1 B1 C39 C44 98.3(4)
C6 P2 C23 C26 65.1(3)
C27 P2 C23 C26 176.1(3)
Ni1 P2 C23 C26 -64.5(3)
C6 P2 C23 C25 -58.9(3)
C27 P2 C23 C25 52.1(3)
Ni1 P2 C23 C25 171.5(3)
C6 P2 C23 C24 -178.3(3)
C27 P2 C23 C24 -67.4(3)
Ni1 P2 C23 C24 52.0(3)
C33 Ni1 C34 C35 113.9(5)
P2 Ni1 C34 C35 114.0(3)
P1 Ni1 C34 C35 -63.4(4)
B1 Ni1 C34 C35 145.2(4)
P2 Ni1 C34 C33 0.1(4)
P1 Ni1 C34 C33 -177.3(2)
B1 Ni1 C34 C33 31.3(2)
C40 C39 C44 C43 1.7(6)
B1 C39 C44 C43 176.2(4)
C16 C15 C14 C13 0.6(7)
C35 C34 C33 C38 -1.6(5)
Ni1 C34 C33 C38 112.9(3)
C35 C34 C33 B1 -172.7(4)
Ni1 C34 C33 B1 -58.2(3)
C35 C34 C33 Ni1 -114.5(4)
C28 B1 C33 C34 156.7(4)
C39 B1 C33 C34 -35.4(6)
Ni1 B1 C33 C34 56.5(3)
C28 B1 C33 C38 -13.5(6)
C39 B1 C33 C38 154.4(4)
Ni1 B1 C33 C38 -113.7(4)
C28 B1 C33 Ni1 100.2(4)
C39 B1 C33 Ni1 -91.9(3)
P2 Ni1 C33 C34 -180.0(2)
P1 Ni1 C33 C34 4.2(3)
B1 Ni1 C33 C34 -131.3(3)
C34 Ni1 C33 C38 -108.2(4)
P2 Ni1 C33 C38 71.9(3)
P1 Ni1 C33 C38 -104.0(3)
B1 Ni1 C33 C38 120.6(4)
C34 Ni1 C33 B1 131.3(3)
P2 Ni1 C33 B1 -48.7(2)
P1 Ni1 C33 B1 135.5(2)
C3 C2 C1 C5 0.0(4)
Fe1 C2 C1 C5 -59.1(2)
C3 C2 C1 P1 178.7(3)
Fe1 C2 C1 P1 119.7(3)
C3 C2 C1 Fe1 59.0(3)
C4 C5 C1 C2 -0.5(4)
Fe1 C5 C1 C2 59.2(3)
C4 C5 C1 P1 -179.3(3)
Fe1 C5 C1 P1 -119.5(3)
C4 C5 C1 Fe1 -59.7(3)
C17 P1 C1 C2 157.9(3)
C11 P1 C1 C2 49.7(4)
Ni1 P1 C1 C2 -84.2(3)
C17 P1 C1 C5 -23.6(4)
C11 P1 C1 C5 -131.8(3)
Ni1 P1 C1 C5 94.4(3)
C17 P1 C1 Fe1 -114.0(2)
C11 P1 C1 Fe1 137.8(2)
Ni1 P1 C1 Fe1 4.0(3)
C10 Fe1 C1 C2 150.3(2)
C3 Fe1 C1 C2 -37.5(2)
C5 Fe1 C1 C2 -118.1(3)
C7 Fe1 C1 C2 66.3(3)
C6 Fe1 C1 C2 105.6(2)
C9 Fe1 C1 C2 -172.1(3)
C4 Fe1 C1 C2 -81.0(3)
C10 Fe1 C1 C5 -91.6(3)
C3 Fe1 C1 C5 80.6(3)
C2 Fe1 C1 C5 118.1(3)
C7 Fe1 C1 C5 -175.6(3)
C6 Fe1 C1 C5 -136.3(2)
C9 Fe1 C1 C5 -54.0(4)
C4 Fe1 C1 C5 37.1(3)
C10 Fe1 C1 P1 31.4(3)
C3 Fe1 C1 P1 -156.4(3)
C5 Fe1 C1 P1 123.0(4)
C2 Fe1 C1 P1 -118.9(4)
C7 Fe1 C1 P1 -52.6(4)
C6 Fe1 C1 P1 -13.3(3)
C9 Fe1 C1 P1 69.1(4)
C4 Fe1 C1 P1 160.2(3)
C15 C14 C13 C12 0.1(7)
C11 C12 C13 C14 -0.5(6)
C14 C15 C16 C11 -1.0(6)
C12 C11 C16 C15 0.6(6)
P1 C11 C16 C15 -178.7(3)
C28 C27 C32 C31 -5.8(6)
P2 C27 C32 C31 176.6(3)
C44 C39 C40 C41 -0.4(6)
B1 C39 C40 C41 -174.8(4)
C28 C29 C30 C31 -2.2(7)
C32 C27 C28 C29 7.1(6)
P2 C27 C28 C29 -175.0(3)
C32 C27 C28 B1 -161.0(4)
P2 C27 C28 B1 16.9(4)
C30 C29 C28 C27 -3.1(6)
C30 C29 C28 B1 164.1(4)
C33 B1 C28 C27 -96.3(5)
C39 B1 C28 C27 94.6(4)
Ni1 B1 C28 C27 -23.5(5)
C33 B1 C28 C29 96.6(5)
C39 B1 C28 C29 -72.6(5)
Ni1 B1 C28 C29 169.4(3)
C10 C9 C8 C7 0.2(4)
Fe1 C9 C8 C7 58.7(3)
C10 C9 C8 Fe1 -58.5(3)
C10 Fe1 C8 C9 38.1(2)
C3 Fe1 C8 C9 -134.0(3)
C5 Fe1 C8 C9 -55.3(4)
C2 Fe1 C8 C9 -172.4(3)
C7 Fe1 C8 C9 120.4(4)
C6 Fe1 C8 C9 82.8(3)
C4 Fe1 C8 C9 -90.8(3)
C10 Fe1 C8 C7 -82.3(3)
C3 Fe1 C8 C7 105.6(3)
C5 Fe1 C8 C7 -175.7(3)
C2 Fe1 C8 C7 67.2(3)
C6 Fe1 C8 C7 -37.7(2)
C9 Fe1 C8 C7 -120.4(4)
C4 Fe1 C8 C7 148.8(3)
C33 C34 C35 C36 -0.1(6)
Ni1 C34 C35 C36 -81.9(5)
C18 C19 C20 C21 -1.1(7)
C20 C19 C18 C17 0.0(7)
C22 C17 C18 C19 1.8(6)
P1 C17 C18 C19 -179.1(3)
C19 C20 C21 C22 0.4(7)
C17 C22 C21 C20 1.3(7)
C27 C32 C31 C30 0.2(6)
C29 C30 C31 C32 3.8(7)
C39 C44 C43 C42 -1.1(7)
C39 C40 C41 C42 -1.5(6)
C36 C37 C38 C33 -4.3(7)
C34 C33 C38 C37 3.8(6)
B1 C33 C38 C37 174.6(4)
Ni1 C33 C38 C37 84.7(5)
C40 C41 C42 C43 2.1(7)
C44 C43 C42 C41 -0.8(7)
C34 C35 C36 C37 -0.2(7)
C38 C37 C36 C35 2.3(7)
C9 C8 C7 C6 0.4(4)
Fe1 C8 C7 C6 59.4(3)
C9 C8 C7 Fe1 -59.0(3)
C10 C6 C7 C8 -0.8(4)
P2 C6 C7 C8 179.8(3)
Fe1 C6 C7 C8 -59.5(3)
C10 C6 C7 Fe1 58.6(3)
P2 C6 C7 Fe1 -120.7(3)
C10 Fe1 C7 C8 80.8(3)
C3 Fe1 C7 C8 -91.2(3)
C2 Fe1 C7 C8 -135.4(3)
C6 Fe1 C7 C8 119.4(4)
C9 Fe1 C7 C8 36.6(3)
C4 Fe1 C7 C8 -54.2(4)
C1 Fe1 C7 C8 -175.2(3)
C10 Fe1 C7 C6 -38.6(2)
C3 Fe1 C7 C6 149.4(2)
C2 Fe1 C7 C6 105.2(2)
C8 Fe1 C7 C6 -119.4(4)
C9 Fe1 C7 C6 -82.8(3)
C4 Fe1 C7 C6 -173.6(3)
C1 Fe1 C7 C6 65.4(3)

loop_
_platon_squeeze_void_nr
_platon_squeeze_void_average_x
_platon_squeeze_void_average_y
_platon_squeeze_void_average_z
_platon_squeeze_void_volume
_platon_squeeze_void_count_electrons
_platon_squeeze_void_content
1 0.000 1.000 0.500 220 83 ' '
2 0.500 0.500 1.000 220 83 ' '
